data_7219889
loop_
_publ_author_name
'Hazra, Susanta'
'Guedes da Silva, M. F\'atima C.'
'Karmakar, Anirban'
'Pombeiro, Armando J. L.'

_publ_section_title
;
 1D Hacksaw Chain Bipyridine-Sulfonate Schiff Base-Dicopper(II) as a Host
 for Variable Solvent Guests
;
_journal_name_full 'RSC Adv.'
_journal_paper_doi 10.1039/C5RA03126E
_journal_year 2015
_chemical_formula_moiety 'C18 H13 Cu N2 O4 S1, C2 H6 O1 S1'
_chemical_formula_sum 'C20 H19 Cu N2 O5 S2'
_chemical_formula_weight 495.03
_chemical_name_systematic
;
 ?
;
_space_group_crystal_system monoclinic
_space_group_IT_number 14
_space_group_name_Hall '-P 2ybc'
_space_group_name_H-M_alt 'P 1 21/c 1'
_symmetry_space_group_name_Hall '-P 2ybc'
_symmetry_space_group_name_H-M 'P 1 21/c 1'
_atom_sites_solution_hydrogens geom
_audit_creation_method SHELXL-2014
_audit_update_record
;
2015-02-18 deposited with the CCDC.
2015-03-13 downloaded from the CCDC.
;
_cell_angle_alpha 90
_cell_angle_beta 94.4910(10)
_cell_angle_gamma 90
_cell_formula_units_Z 4
_cell_length_a 11.7839(3)
_cell_length_b 12.0077(4)
_cell_length_c 14.7160(4)
_cell_measurement_reflns_used 9960
_cell_measurement_temperature 296(2)
_cell_measurement_theta_max 26.35
_cell_measurement_theta_min 2.73
_cell_volume 2075.88(10)
_computing_cell_refinement 'Bruker SAINT'
_computing_data_collection 'Bruker APEX2'
_computing_data_reduction 'Bruker SAINT'
_computing_molecular_graphics 'Ortep-3 for Windows (Farrugia, 1997)'
_computing_publication_material 'WinGX publication routines (Farrugia, 1999)'
_computing_structure_refinement 'SHELXL-2014 (Sheldrick, 2014)'
_computing_structure_solution 'SIR97 (Giacovazzo et al, 1997)'
_diffrn_ambient_temperature 296(2)
_diffrn_measured_fraction_theta_full 0.999
_diffrn_measured_fraction_theta_max 0.997
_diffrn_measurement_device_type 'Bruker APEX-II PHOTON 100 detector'
_diffrn_measurement_method '\f and \w scans'
_diffrn_radiation_type MoK\a
_diffrn_radiation_wavelength 0.71073
_diffrn_reflns_av_R_equivalents 0.0452
_diffrn_reflns_av_unetI/netI 0.0228
_diffrn_reflns_Laue_measured_fraction_full 0.999
_diffrn_reflns_Laue_measured_fraction_max 0.997
_diffrn_reflns_limit_h_max 14
_diffrn_reflns_limit_h_min -14
_diffrn_reflns_limit_k_max 15
_diffrn_reflns_limit_k_min -15
_diffrn_reflns_limit_l_max 18
_diffrn_reflns_limit_l_min -18
_diffrn_reflns_number 38434
_diffrn_reflns_point_group_measured_fraction_full 0.999
_diffrn_reflns_point_group_measured_fraction_max 0.997
_diffrn_reflns_theta_full 25.242
_diffrn_reflns_theta_max 26.409
_diffrn_reflns_theta_min 2.425
_exptl_absorpt_coefficient_mu 1.289
_exptl_absorpt_correction_T_max 0.8197
_exptl_absorpt_correction_T_min 0.7648
_exptl_absorpt_correction_type multi-scan
_exptl_absorpt_process_details SADABS
_exptl_crystal_colour green
_exptl_crystal_density_diffrn 1.584
_exptl_crystal_description cubic
_exptl_crystal_F_000 1016
_exptl_crystal_size_max 0.220
_exptl_crystal_size_mid 0.180
_exptl_crystal_size_min 0.160
_refine_diff_density_max 0.575
_refine_diff_density_min -0.287
_refine_diff_density_rms 0.100
_refine_ls_extinction_method none
_refine_ls_goodness_of_fit_ref 1.062
_refine_ls_hydrogen_treatment constr
_refine_ls_matrix_type full
_refine_ls_number_parameters 273
_refine_ls_number_reflns 4254
_refine_ls_number_restraints 0
_refine_ls_restrained_S_all 1.062
_refine_ls_R_factor_all 0.0570
_refine_ls_R_factor_gt 0.0379
_refine_ls_shift/su_max 0.000
_refine_ls_shift/su_mean 0.000
_refine_ls_structure_factor_coef Fsqd
_refine_ls_weighting_details 'w=1/[\s^2^(Fo^2^)+(0.0597P)^2^+0.9549P] where P=(Fo^2^+2Fc^2^)/3'
_refine_ls_weighting_scheme calc
_refine_ls_wR_factor_gt 0.0944
_refine_ls_wR_factor_ref 0.1063
_reflns_Friedel_coverage 0.000
_reflns_number_gt 3285
_reflns_number_total 4254
_reflns_threshold_expression 'I > 2\s(I)'
_cod_data_source_file c5ra03126e2.cif
_cod_data_source_block 1SH785
_cod_depositor_comments
;
The following automatic conversions were performed:

'_space_group_crystal_system' value 'Monoclinic' changed to
'monoclinic' according to
/usr/data/users/saulius/crontab/automatic-downloads/rss-feeds/RSC/lib/dictionaries/cif_core.dic
dictionary named 'cif_core.dic' version 2.4.2 from 2011-04-26.

'_exptl_absorpt_correction_type' value 'Multi-scan' changed to
'multi-scan' according to
/usr/data/users/saulius/crontab/automatic-downloads/rss-feeds/RSC/lib/dictionaries/cif_core.dic
dictionary named 'cif_core.dic' version 2.4.2 from 2011-04-26.

Automatic conversion script
Id: cif_fix_values 3105 2015-03-04 15:46:00Z robertas 
;
_cod_database_code 7219889
_shelx_space_group_comment
;
The symmetry employed for this shelxl refinement is uniquely defined
by the following loop, which should always be used as a source of
symmetry information in preference to the above space-group names.
They are only intended as comments.
;
_shelx_estimated_absorpt_t_min 0.765
_shelx_estimated_absorpt_t_max 0.820
_shelxl_version_number 2014-1

loop_
_space_group_symop_operation_xyz
'x, y, z'
'-x, y+1/2, -z+1/2'
'-x, -y, -z'
'x, -y-1/2, z-1/2'

loop_
_atom_site_label
_atom_site_type_symbol
_atom_site_fract_x
_atom_site_fract_y
_atom_site_fract_z
_atom_site_U_iso_or_equiv
_atom_site_adp_type
_atom_site_occupancy
_atom_site_site_symmetry_order
_atom_site_calc_flag
_atom_site_refinement_flags_posn
_atom_site_refinement_flags_adp
Cu1 Cu 0.46785(3) 0.05157(2) 0.09365(2) 0.03197(12) Uani 1 1 d . .
S2 S -0.06077(9) 0.30105(11) 0.97258(8) 0.0838(4) Uani 1 1 d . .
S1 S 0.28719(6) 0.05091(6) 0.22788(5) 0.04193(19) Uani 1 1 d . .
O5 O -0.1355(3) 0.3817(4) 1.0147(3) 0.1251(14) Uani 1 1 d . .
O3 O 0.3689(2) 0.0895(2) 0.29712(18) 0.0774(8) Uani 1 1 d . .
O2 O 0.31898(18) 0.08282(17) 0.13622(15) 0.0517(6) Uani 1 1 d . .
O4 O 0.1714(2) 0.0800(2) 0.23725(19) 0.0707(7) Uani 1 1 d . .
O1 O 0.60844(15) 0.02230(14) 0.04125(12) 0.0356(4) Uani 1 1 d . .
N2 N 0.47861(18) 0.21407(17) 0.05700(15) 0.0334(5) Uani 1 1 d . .
C11 C 0.2101(3) -0.2710(3) 0.2578(2) 0.0619(9) Uani 1 1 d . .
H11 H 0.1510 -0.3114 0.2804 0.074 Uiso 1 1 calc R U
C19 C 0.0497(5) 0.2713(6) 1.0580(4) 0.136(2) Uani 1 1 d . .
H19A H 0.0866 0.3393 1.0779 0.203 Uiso 1 1 calc R U
H19B H 0.1042 0.2224 1.0336 0.203 Uiso 1 1 calc R U
H19C H 0.0181 0.2359 1.1088 0.203 Uiso 1 1 calc R U
C20 C 0.0191(5) 0.3785(5) 0.8993(3) 0.120(2) Uani 1 1 d . .
H20A H -0.0314 0.4171 0.8556 0.181 Uiso 1 1 calc R U
H20B H 0.0671 0.3293 0.8680 0.181 Uiso 1 1 calc R U
H20C H 0.0654 0.4316 0.9341 0.181 Uiso 1 1 calc R U
C14 C 0.3865(2) 0.2770(2) 0.0383(2) 0.0500(8) Uani 1 1 d . .
H14 H 0.3153 0.2444 0.0411 0.060 Uiso 1 1 calc R U
C15 C 0.3915(2) 0.3876(2) 0.0152(2) 0.0520(8) Uani 1 1 d . .
H15 H 0.3246 0.4273 0.0014 0.062 Uiso 1 1 calc R U
C16 C 0.4955(2) 0.44021(19) 0.01236(17) 0.0308(5) Uani 1 1 d . .
C17 C 0.5909(2) 0.3749(2) 0.03211(19) 0.0383(6) Uani 1 1 d . .
H17 H 0.6631 0.4059 0.0313 0.046 Uiso 1 1 calc R U
C18 C 0.5789(2) 0.2639(2) 0.05302(19) 0.0390(6) Uani 1 1 d . .
H18 H 0.6444 0.2215 0.0650 0.047 Uiso 1 1 calc R U
N1 N 0.48494(18) -0.08970(17) 0.16566(14) 0.0327(5) Uani 1 1 d . .
C8 C 0.3894(2) -0.1505(2) 0.19506(17) 0.0347(6) Uani 1 1 d . .
C13 C 0.2962(2) -0.0961(2) 0.22674(17) 0.0354(6) Uani 1 1 d . .
C12 C 0.2085(3) -0.1566(3) 0.2600(2) 0.0485(7) Uani 1 1 d . .
H12 H 0.1482 -0.1197 0.2838 0.058 Uiso 1 1 calc R U
C10 C 0.2992(3) -0.3259(3) 0.2222(2) 0.0588(9) Uani 1 1 d . .
H10 H 0.2991 -0.4032 0.2192 0.071 Uiso 1 1 calc R U
C9 C 0.3892(3) -0.2665(2) 0.1909(2) 0.0464(7) Uani 1 1 d . .
H9 H 0.4493 -0.3039 0.1672 0.056 Uiso 1 1 calc R U
C7 C 0.5846(2) -0.1298(2) 0.19081(18) 0.0391(6) Uani 1 1 d . .
H7 H 0.5871 -0.1896 0.2311 0.047 Uiso 1 1 calc R U
C6 C 0.6909(2) -0.0910(2) 0.1626(2) 0.0398(6) Uani 1 1 d . .
C5 C 0.7918(3) -0.1310(3) 0.2101(2) 0.0582(9) Uani 1 1 d . .
H5 H 0.7867 -0.1808 0.2580 0.070 Uiso 1 1 calc R U
C4 C 0.8951(3) -0.0983(4) 0.1871(3) 0.0740(11) Uani 1 1 d . .
H4 H 0.9606 -0.1229 0.2205 0.089 Uiso 1 1 calc R U
C3 C 0.9034(3) -0.0272(3) 0.1128(3) 0.0667(10) Uani 1 1 d . .
H3 H 0.9749 -0.0060 0.0965 0.080 Uiso 1 1 calc R U
C2 C 0.8088(2) 0.0115(3) 0.0639(2) 0.0510(8) Uani 1 1 d . .
H2 H 0.8165 0.0579 0.0141 0.061 Uiso 1 1 calc R U
C1 C 0.6994(2) -0.0180(2) 0.08805(19) 0.0369(6) Uani 1 1 d . .

loop_
_atom_site_aniso_label
_atom_site_aniso_U_11
_atom_site_aniso_U_22
_atom_site_aniso_U_33
_atom_site_aniso_U_23
_atom_site_aniso_U_13
_atom_site_aniso_U_12
Cu1 0.03560(19) 0.02369(17) 0.0380(2) 0.00619(12) 0.01205(13) 0.00447(12)
S2 0.0665(6) 0.1116(9) 0.0759(7) -0.0240(6) 0.0211(5) -0.0298(6)
S1 0.0466(4) 0.0340(4) 0.0478(4) -0.0006(3) 0.0201(3) -0.0022(3)
O5 0.0596(17) 0.184(4) 0.136(3) -0.049(3) 0.0355(19) -0.012(2)
O3 0.100(2) 0.0550(15) 0.0759(17) -0.0173(13) -0.0031(15) -0.0202(14)
O2 0.0539(12) 0.0427(11) 0.0625(13) 0.0214(10) 0.0306(11) 0.0178(10)
O4 0.0611(15) 0.0571(14) 0.101(2) 0.0114(14) 0.0492(14) 0.0115(12)
O1 0.0340(10) 0.0300(9) 0.0439(10) 0.0029(8) 0.0105(8) 0.0044(7)
N2 0.0363(11) 0.0249(11) 0.0398(12) 0.0045(9) 0.0071(9) 0.0018(9)
C11 0.062(2) 0.057(2) 0.066(2) 0.0198(17) 0.0017(17) -0.0274(17)
C19 0.108(4) 0.169(6) 0.125(5) -0.013(5) -0.021(4) 0.001(4)
C20 0.164(5) 0.102(4) 0.105(4) -0.030(3) 0.073(4) -0.052(4)
C14 0.0334(14) 0.0346(15) 0.083(2) 0.0195(15) 0.0108(15) 0.0005(12)
C15 0.0333(14) 0.0331(15) 0.091(2) 0.0215(15) 0.0105(15) 0.0066(12)
C16 0.0359(13) 0.0244(13) 0.0325(13) 0.0045(10) 0.0062(10) 0.0015(10)
C17 0.0334(13) 0.0267(13) 0.0543(17) 0.0062(11) 0.0006(12) -0.0016(11)
C18 0.0322(13) 0.0295(13) 0.0548(17) 0.0066(12) 0.0011(12) 0.0051(11)
N1 0.0382(12) 0.0264(10) 0.0340(11) 0.0030(9) 0.0064(9) 0.0008(9)
C8 0.0441(15) 0.0295(13) 0.0299(12) 0.0054(10) -0.0002(11) -0.0042(11)
C13 0.0400(14) 0.0345(13) 0.0320(13) 0.0057(11) 0.0036(11) -0.0038(11)
C12 0.0454(16) 0.0512(18) 0.0491(17) 0.0109(14) 0.0048(13) -0.0102(14)
C10 0.076(2) 0.0342(16) 0.065(2) 0.0136(14) -0.0052(18) -0.0168(16)
C9 0.0632(19) 0.0321(14) 0.0431(16) 0.0057(12) 0.0002(14) -0.0014(13)
C7 0.0493(16) 0.0267(13) 0.0404(15) 0.0042(11) -0.0019(12) 0.0048(11)
C6 0.0396(15) 0.0293(13) 0.0498(16) -0.0033(12) -0.0007(12) 0.0056(11)
C5 0.0491(18) 0.0531(19) 0.070(2) 0.0037(17) -0.0118(16) 0.0126(15)
C4 0.0401(19) 0.081(3) 0.097(3) -0.007(2) -0.0154(19) 0.0141(18)
C3 0.0325(16) 0.071(2) 0.096(3) -0.012(2) 0.0062(17) -0.0017(16)
C2 0.0403(16) 0.0463(17) 0.068(2) -0.0067(15) 0.0127(15) -0.0015(14)
C1 0.0337(13) 0.0275(13) 0.0497(16) -0.0097(11) 0.0054(12) 0.0028(11)

loop_
_atom_type_symbol
_atom_type_description
_atom_type_scat_dispersion_real
_atom_type_scat_dispersion_imag
_atom_type_scat_source
C C 0.0033 0.0016 'International Tables Vol C Tables 4.2.6.8 and 6.1.1.4'
H H 0.0000 0.0000 'International Tables Vol C Tables 4.2.6.8 and 6.1.1.4'
N N 0.0061 0.0033 'International Tables Vol C Tables 4.2.6.8 and 6.1.1.4'
O O 0.0106 0.0060 'International Tables Vol C Tables 4.2.6.8 and 6.1.1.4'
S S 0.1246 0.1234 'International Tables Vol C Tables 4.2.6.8 and 6.1.1.4'
Cu Cu 0.3201 1.2651 'International Tables Vol C Tables 4.2.6.8 and 6.1.1.4'

loop_
_geom_angle_atom_site_label_1
_geom_angle_atom_site_label_2
_geom_angle_atom_site_label_3
_geom_angle
_geom_angle_site_symmetry_3
O1 Cu1 O2 175.04(8) .
O1 Cu1 N1 90.18(8) .
O2 Cu1 N1 92.80(8) .
O1 Cu1 N2 89.74(8) .
O2 Cu1 N2 88.67(8) .
N1 Cu1 N2 161.60(9) .
O1 Cu1 O1 82.72(7) 3_655
O2 Cu1 O1 92.93(8) 3_655
N1 Cu1 O1 98.45(7) 3_655
N2 Cu1 O1 99.80(8) 3_655
O5 S2 C20 106.1(3) .
O5 S2 C19 105.3(3) .
C20 S2 C19 98.3(3) .
O4 S1 O3 116.74(17) .
O4 S1 O2 109.73(14) .
O3 S1 O2 111.29(15) .
O4 S1 C13 107.68(14) .
O3 S1 C13 107.10(15) .
O2 S1 C13 103.32(12) .
S1 O2 Cu1 122.90(13) .
C1 O1 Cu1 123.40(17) .
C1 O1 Cu1 123.88(15) 3_655
Cu1 O1 Cu1 97.28(7) 3_655
C18 N2 C14 116.6(2) .
C18 N2 Cu1 121.19(17) .
C14 N2 Cu1 122.18(18) .
C12 C11 C10 119.9(3) .
C12 C11 H11 120.0 .
C10 C11 H11 120.0 .
S2 C19 H19A 109.5 .
S2 C19 H19B 109.5 .
H19A C19 H19B 109.5 .
S2 C19 H19C 109.5 .
H19A C19 H19C 109.5 .
H19B C19 H19C 109.5 .
S2 C20 H20A 109.5 .
S2 C20 H20B 109.5 .
H20A C20 H20B 109.5 .
S2 C20 H20C 109.5 .
H20A C20 H20C 109.5 .
H20B C20 H20C 109.5 .
N2 C14 C15 123.3(3) .
N2 C14 H14 118.4 .
C15 C14 H14 118.4 .
C14 C15 C16 120.3(3) .
C14 C15 H15 119.8 .
C16 C15 H15 119.8 .
C17 C16 C15 116.3(2) .
C17 C16 C16 121.8(3) 3_665
C15 C16 C16 121.9(3) 3_665
C18 C17 C16 120.0(2) .
C18 C17 H17 120.0 .
C16 C17 H17 120.0 .
N2 C18 C17 123.5(2) .
N2 C18 H18 118.2 .
C17 C18 H18 118.2 .
C7 N1 C8 116.0(2) .
C7 N1 Cu1 121.16(18) .
C8 N1 Cu1 122.77(16) .
C13 C8 C9 119.0(3) .
C13 C8 N1 121.4(2) .
C9 C8 N1 119.6(3) .
C12 C13 C8 120.3(3) .
C12 C13 S1 118.3(2) .
C8 C13 S1 121.4(2) .
C11 C12 C13 120.3(3) .
C11 C12 H12 119.8 .
C13 C12 H12 119.8 .
C11 C10 C9 120.4(3) .
C11 C10 H10 119.8 .
C9 C10 H10 119.8 .
C10 C9 C8 119.9(3) .
C10 C9 H9 120.0 .
C8 C9 H9 120.0 .
N1 C7 C6 126.3(2) .
N1 C7 H7 116.9 .
C6 C7 H7 116.9 .
C5 C6 C1 119.0(3) .
C5 C6 C7 117.9(3) .
C1 C6 C7 123.0(2) .
C4 C5 C6 121.2(3) .
C4 C5 H5 119.4 .
C6 C5 H5 119.4 .
C5 C4 C3 119.7(3) .
C5 C4 H4 120.2 .
C3 C4 H4 120.2 .
C2 C3 C4 121.3(3) .
C2 C3 H3 119.4 .
C4 C3 H3 119.4 .
C3 C2 C1 120.5(3) .
C3 C2 H2 119.7 .
C1 C2 H2 119.7 .
O1 C1 C2 119.9(3) .
O1 C1 C6 121.8(2) .
C2 C1 C6 118.3(3) .

loop_
_geom_bond_atom_site_label_1
_geom_bond_atom_site_label_2
_geom_bond_distance
_geom_bond_site_symmetry_2
Cu1 O1 1.9140(17) .
Cu1 O2 1.9449(19) .
Cu1 N1 2.002(2) .
Cu1 N2 2.031(2) .
Cu1 O1 2.2928(19) 3_655
S2 O5 1.477(4) .
S2 C20 1.753(5) .
S2 C19 1.774(5) .
S1 O4 1.426(2) .
S1 O3 1.424(3) .
S1 O2 1.478(2) .
S1 C13 1.769(3) .
O1 C1 1.320(3) .
O1 Cu1 2.2927(19) 3_655
N2 C18 1.330(3) .
N2 C14 1.334(3) .
C11 C12 1.374(5) .
C11 C10 1.378(5) .
C11 H11 0.9300 .
C19 H19A 0.9600 .
C19 H19B 0.9600 .
C19 H19C 0.9600 .
C20 H20A 0.9600 .
C20 H20B 0.9600 .
C20 H20C 0.9600 .
C14 C15 1.372(4) .
C14 H14 0.9300 .
C15 C16 1.383(4) .
C15 H15 0.9300 .
C16 C17 1.383(3) .
C16 C16 1.487(4) 3_665
C17 C18 1.378(4) .
C17 H17 0.9300 .
C18 H18 0.9300 .
N1 C7 1.296(3) .
N1 C8 1.437(3) .
C8 C13 1.389(4) .
C8 C9 1.394(4) .
C13 C12 1.383(4) .
C12 H12 0.9300 .
C10 C9 1.386(4) .
C10 H10 0.9300 .
C9 H9 0.9300 .
C7 C6 1.428(4) .
C7 H7 0.9300 .
C6 C5 1.415(4) .
C6 C1 1.415(4) .
C5 C4 1.348(5) .
C5 H5 0.9300 .
C4 C3 1.395(6) .
C4 H4 0.9300 .
C3 C2 1.361(5) .
C3 H3 0.9300 .
C2 C1 1.409(4) .
C2 H2 0.9300 .

loop_
_geom_hbond_atom_site_label_D
_geom_hbond_atom_site_label_H
_geom_hbond_atom_site_label_A
_geom_hbond_distance_DH
_geom_hbond_distance_HA
_geom_hbond_distance_DA
_geom_hbond_angle_DHA
_geom_hbond_site_symmetry_A
C20 H20B O4 0.96 2.60 3.134(5) 115.3 4_566
C20 H20C O5 0.96 2.49 3.392(7) 157.2 3_567
C14 H14 O2 0.93 2.39 2.886(3) 113.1 .
C17 H17 O5 0.93 2.42 3.255(4) 149.1 1_654
C18 H18 O1 0.93 2.45 2.928(3) 112.0 .
C9 H9 O3 0.93 2.52 3.327(4) 146.0 2_645

loop_
_geom_torsion_atom_site_label_1
_geom_torsion_atom_site_label_2
_geom_torsion_atom_site_label_3
_geom_torsion_atom_site_label_4
_geom_torsion
_geom_torsion_site_symmetry_1
_geom_torsion_site_symmetry_4
O4 S1 O2 Cu1 -177.13(16) . .
O3 S1 O2 Cu1 52.1(2) . .
C13 S1 O2 Cu1 -62.52(18) . .
C18 N2 C14 C15 0.5(5) . .
Cu1 N2 C14 C15 178.6(3) . .
N2 C14 C15 C16 -1.5(5) . .
C14 C15 C16 C17 1.2(5) . .
C14 C15 C16 C16 180.0(3) . 3_665
C15 C16 C17 C18 0.1(4) . .
C16 C16 C17 C18 -178.8(3) 3_665 .
C14 N2 C18 C17 0.8(4) . .
Cu1 N2 C18 C17 -177.3(2) . .
C16 C17 C18 N2 -1.1(5) . .
C7 N1 C8 C13 138.3(3) . .
Cu1 N1 C8 C13 -39.7(3) . .
C7 N1 C8 C9 -42.4(3) . .
Cu1 N1 C8 C9 139.6(2) . .
C9 C8 C13 C12 4.8(4) . .
N1 C8 C13 C12 -176.0(2) . .
C9 C8 C13 S1 -176.4(2) . .
N1 C8 C13 S1 2.8(3) . .
O4 S1 C13 C12 -18.3(3) . .
O3 S1 C13 C12 108.1(2) . .
O2 S1 C13 C12 -134.3(2) . .
O4 S1 C13 C8 162.9(2) . .
O3 S1 C13 C8 -70.8(3) . .
O2 S1 C13 C8 46.8(2) . .
C10 C11 C12 C13 -0.2(5) . .
C8 C13 C12 C11 -3.2(4) . .
S1 C13 C12 C11 178.0(2) . .
C12 C11 C10 C9 1.9(5) . .
C11 C10 C9 C8 -0.3(5) . .
C13 C8 C9 C10 -3.0(4) . .
N1 C8 C9 C10 177.7(3) . .
C8 N1 C7 C6 173.3(3) . .
Cu1 N1 C7 C6 -8.7(4) . .
N1 C7 C6 C5 168.3(3) . .
N1 C7 C6 C1 -13.9(4) . .
C1 C6 C5 C4 1.9(5) . .
C7 C6 C5 C4 179.8(3) . .
C6 C5 C4 C3 -2.7(6) . .
C5 C4 C3 C2 1.2(6) . .
C4 C3 C2 C1 1.0(5) . .
Cu1 O1 C1 C2 -148.8(2) . .
Cu1 O1 C1 C2 82.5(3) 3_655 .
Cu1 O1 C1 C6 31.3(3) . .
Cu1 O1 C1 C6 -97.4(3) 3_655 .
C3 C2 C1 O1 178.5(3) . .
C3 C2 C1 C6 -1.7(4) . .
C5 C6 C1 O1 -179.9(3) . .
C7 C6 C1 O1 2.4(4) . .
C5 C6 C1 C2 0.3(4) . .
C7 C6 C1 C2 -177.5(3) . .
